data_4518179
loop_
_publ_author_name
'Mohan, Midhun'
'Essalhi, Mohamed'
'Durette, David'
'Rana, Love Karan'
'Ayevide, Follivi Kloutse'
'Maris, Thierry'
'Duong, Adam'

_publ_section_title
;
 A Rational Design of Microporous Nitrogen-Rich Lanthanide Metal--Organic
 Frameworks for CO2/CH4 Separation
;
_journal_name_full 'ACS Applied Materials &amp; Interfaces'
_journal_paper_doi 10.1021/acsami.0c15395
_journal_year 2020
_chemical_formula_moiety 'C6 H4 La N7 O5, 0.38(H2 O)'
_chemical_formula_sum 'C6 H4.75 La N7 O5.38'
_chemical_formula_weight 399.83
_space_group_crystal_system tetragonal
_space_group_IT_number 95
_space_group_name_Hall 'P 4cw 2c'
_space_group_name_H-M_alt 'P 43 2 2'
_atom_sites_solution_hydrogens difmap
_audit_creation_date 2017-03-27
_audit_creation_method
;
Olex2 1.2
(compiled 2017.03.02 svn.r3394 for OlexSys, GUI svn.r5324)
;
_audit_update_record
;
2018-11-23 deposited with the CCDC.	2020-06-06 downloaded from the CCDC.
;
_cell_angle_alpha 90
_cell_angle_beta 90
_cell_angle_gamma 90
_cell_formula_units_Z 4
_cell_length_a 8.7522(2)
_cell_length_b 8.7522(2)
_cell_length_c 20.2393(5)
_cell_measurement_reflns_used 9183
_cell_measurement_temperature 150
_cell_measurement_theta_max 60.483
_cell_measurement_theta_min 4.396
_cell_volume 1550.35(6)
_computing_cell_refinement
'SAINT (2013) V8.37A; Integration Software for Single Crystal Data. Bruker AXS Inc., Madison, WI 53719-1173.'
_computing_data_collection
;
APEX 2 (2013) Bruker AXS Inc., Madison, WI 53719-1173.
;
_computing_data_reduction
'SAINT (2013) V8.37A; Integration Software for Single Crystal Data. Bruker AXS Inc., Madison, WI 53719-1173.'
_computing_molecular_graphics 'Olex2 (Dolomanov et al., 2009)'
_computing_publication_material 'Olex2 (Dolomanov et al., 2009)'
_computing_structure_refinement 'ShelXL (Sheldrick, 2015)'
_computing_structure_solution 'SHELXT 2014/5 (Sheldrick, 2014)'
_diffrn_ambient_temperature 150
_diffrn_detector 'CMOS Area detector'
_diffrn_detector_area_resol_mean 10.24
_diffrn_detector_type 'Bruker Photon 100 CMOS Detector'
_diffrn_measured_fraction_theta_full 0.993
_diffrn_measured_fraction_theta_max 0.994
_diffrn_measurement_device 'k-geometry diffractometer'
_diffrn_measurement_device_type 'Bruker Venture Metaljet'
_diffrn_measurement_method '\w and \f scans'
_diffrn_radiation_collimation 'Focusing mirrors'
_diffrn_radiation_monochromator 'Helios MX Mirror Optics'
_diffrn_radiation_probe x-ray
_diffrn_radiation_type GaK\a
_diffrn_radiation_wavelength 1.34139
_diffrn_reflns_av_R_equivalents 0.0410
_diffrn_reflns_av_unetI/netI 0.0134
_diffrn_reflns_Laue_measured_fraction_full 0.993
_diffrn_reflns_Laue_measured_fraction_max 0.994
_diffrn_reflns_limit_h_max 11
_diffrn_reflns_limit_h_min -11
_diffrn_reflns_limit_k_max 11
_diffrn_reflns_limit_k_min -11
_diffrn_reflns_limit_l_max 26
_diffrn_reflns_limit_l_min -26
_diffrn_reflns_number 29243
_diffrn_reflns_point_group_measured_fraction_full 0.995
_diffrn_reflns_point_group_measured_fraction_max 0.996
_diffrn_reflns_theta_full 53.594
_diffrn_reflns_theta_max 60.489
_diffrn_reflns_theta_min 4.395
_diffrn_source 'Metal Jet'
_diffrn_source_target Ga
_diffrn_source_type 'Gallium Liquid Metal Jet Source'
_exptl_absorpt_coefficient_mu 14.842
_exptl_absorpt_correction_T_max 0.1216
_exptl_absorpt_correction_T_min 0.0376
_exptl_absorpt_correction_type multi-scan
_exptl_absorpt_process_details
'SADABS-2016/2 (Bruker,2016/2) was used for absorption correction. wR2(int) was 0.1659 before and 0.0785 after correction. The Ratio of minimum to maximum transmission is 0.3092. The \l/2 correction factor is Not present.'
_exptl_crystal_colour 'clear light colourless'
_exptl_crystal_colour_lustre clear
_exptl_crystal_colour_modifier light
_exptl_crystal_colour_primary colourless
_exptl_crystal_density_diffrn 1.713
_exptl_crystal_description Bipyramid
_exptl_crystal_F_000 759
_exptl_crystal_recrystallization_method 'Re-crystallisation from solvent: DMF/H2O'
_exptl_crystal_size_max 0.075
_exptl_crystal_size_mid 0.05
_exptl_crystal_size_min 0.05
_refine_diff_density_max 1.439
_refine_diff_density_min -0.812
_refine_diff_density_rms 0.192
_refine_ls_abs_structure_details
;
 Refined as an inversion twin.
;
_refine_ls_abs_structure_Flack 0.473(19)
_refine_ls_extinction_coef 0.0014(2)
_refine_ls_extinction_expression Fc^*^=kFc[1+0.001xFc^2^\l^3^/sin(2\q)]^-1/4^
_refine_ls_extinction_method 'SHELXL-2016/6 (Sheldrick 2016)'
_refine_ls_goodness_of_fit_ref 1.205
_refine_ls_hydrogen_treatment constr
_refine_ls_matrix_type full
_refine_ls_number_parameters 108
_refine_ls_number_reflns 1772
_refine_ls_number_restraints 0
_refine_ls_restrained_S_all 1.205
_refine_ls_R_factor_all 0.0294
_refine_ls_R_factor_gt 0.0289
_refine_ls_shift/su_max 0.000
_refine_ls_shift/su_mean 0.000
_refine_ls_structure_factor_coef Fsqd
_refine_ls_weighting_details 'w=1/[\s^2^(Fo^2^)+(0.0507P)^2^+0.5847P] where P=(Fo^2^+2Fc^2^)/3'
_refine_ls_weighting_scheme calc
_refine_ls_wR_factor_gt 0.0736
_refine_ls_wR_factor_ref 0.0739
_reflns_Friedel_coverage 0.615
_reflns_Friedel_fraction_full 0.998
_reflns_Friedel_fraction_max 0.999
_reflns_number_gt 1736
_reflns_number_total 1772
_reflns_threshold_expression 'I > 2\s(I)'
_cod_data_source_file am0c15395_si_004.cif
_cod_data_source_block laof
_cod_depositor_comments
;
The following automatic conversions were performed:

data item '_diffrn_radiation_probe' value 'X-ray' was changed to
'x-ray' in accordance with the
/home/data/users/saulius/crontab/automatic-downloads/rss-feeds/ACS/lib/dictionaries/cif_core.dic
dictionary named 'cif_core.dic' version 2.4.2 last updated on
2011-04-26.

Automatic conversion script
Id: cif_fix_values 7556 2019-12-06 15:28:31Z antanas 
;
_cod_original_cell_volume 1550.35(8)
_cod_database_code 4518179
_shelx_shelxl_version_number 2016/6
_shelx_space_group_comment
;
The symmetry employed for this shelxl refinement is uniquely defined
by the following loop, which should always be used as a source of
symmetry information in preference to the above space-group names.
They are only intended as comments.
;
_shelx_estimated_absorpt_t_max 0.524
_shelx_estimated_absorpt_t_min 0.402
_olex2_refinement_description
;
1. Twinned data refinement
 Scales: 0.527(19)
 0.473(19)
2. Fixed Uiso
 At 1.5 times of:
  All O(H,H) groups
3. Others
 Fixed Sof: O20(0.0625) H20A(0.0625) H20B(0.0625) O21(0.03125) H21A(0.03125)
 H21B(0.03125) O22(0.0625) H22A(0.0625) H22B(0.0625) O23(0.03125) H23A(0.03125)
 H23B(0.03125)
4.a Riding coordinates:
 O20(H20A,H20B), O21(H21A,H21B), O22(H22A,H22B), O23(H23A,H23B)
4.b Rotating group:
 O3(H3A,H3B)
;
_olex2_submission_special_instructions 'No special instructions were received'

loop_
_space_group_symop_operation_xyz
'x, y, z'
'-x, -y, z+1/2'
'-y, x, z+3/4'
'y, -x, z+1/4'
'-x, y, -z'
'x, -y, -z+1/2'
'y, x, -z+1/4'
'-y, -x, -z+3/4'

loop_
_atom_site_label
_atom_site_type_symbol
_atom_site_fract_x
_atom_site_fract_y
_atom_site_fract_z
_atom_site_U_iso_or_equiv
_atom_site_adp_type
_atom_site_occupancy
_atom_site_site_symmetry_order
_atom_site_calc_flag
_atom_site_refinement_flags_posn
_atom_site_refinement_flags_adp
_atom_site_refinement_flags_occupancy
_atom_site_disorder_assembly
_atom_site_disorder_group
La1 La 0.95941(2) -0.04059(2) 0.625000 0.02766(15) Uani 1 2 d S T P . .
O1 O 0.9600(8) 0.2364(4) 0.66576(16) 0.0589(14) Uani 1 1 d . . . . .
O2 O 1.000000 0.9057(5) 0.500000 0.0309(9) Uani 1 2 d S T P . .
O3 O 0.7209(5) -0.0373(11) 0.55276(19) 0.075(2) Uani 1 1 d . . . . .
H3A H 0.640475 -0.061622 0.576526 0.112 Uiso 1 1 d GR . . . .
H3B H 0.731029 -0.103798 0.520575 0.112 Uiso 1 1 d GR . . . .
N1 N 0.9851(9) 0.2277(5) 0.5566(2) 0.0507(15) Uani 1 1 d . . . . .
N2 N 0.9705(8) 0.4665(5) 0.6159(2) 0.0567(16) Uani 1 1 d . . . . .
N3 N 1.000000 0.4612(6) 0.500000 0.0506(18) Uani 1 2 d S T P . .
N4 N 0.9843(10) 0.6921(5) 0.5589(2) 0.0521(17) Uani 1 1 d . . . . .
C1 C 0.9731(9) 0.3107(6) 0.6138(3) 0.0495(14) Uani 1 1 d . . . . .
C2 C 1.000000 0.3012(8) 0.500000 0.047(2) Uani 1 2 d S T P . .
C3 C 0.9867(11) 0.5402(6) 0.5599(3) 0.0521(16) Uani 1 1 d . . . . .
C4 C 1.000000 0.7625(8) 0.500000 0.0397(16) Uani 1 2 d S T P . .
O20 O 1.305(17) 0.436(18) 0.529(6) 0.11(4) Uiso 0.0625 1 d . . . A -1
H20A H 1.352172 0.352084 0.518048 0.159 Uiso 0.0625 1 d R . . A -1
H20B H 1.312901 0.501624 0.496678 0.159 Uiso 0.0625 1 d R . . A -1
O21 O 1.47(3) 0.31(3) 0.529(9) 0.09(7) Uiso 0.0312 1 d . . . B -2
H21A H 1.560260 0.261525 0.532476 0.140 Uiso 0.0312 1 d R . . B -2
H21B H 1.408870 0.247855 0.507816 0.140 Uiso 0.0312 1 d R . . B -2
O22 O 1.374(15) 0.574(14) 0.547(6) 0.09(3) Uiso 0.0625 1 d . . . C -3
H22A H 1.388671 0.484394 0.529564 0.141 Uiso 0.0625 1 d R . . C -3
H22B H 1.458881 0.605544 0.565074 0.141 Uiso 0.0625 1 d R . . C -3
O23 O 1.50(2) 0.469(14) 0.485(7) 0.05(4) Uiso 0.0312 1 d . . . D -4
H23A H 1.507989 0.386240 0.508249 0.081 Uiso 0.0312 1 d R . . D -4
H23B H 1.575729 0.467440 0.454969 0.081 Uiso 0.0312 1 d R . . D -4

loop_
_atom_site_aniso_label
_atom_site_aniso_U_11
_atom_site_aniso_U_22
_atom_site_aniso_U_33
_atom_site_aniso_U_23
_atom_site_aniso_U_13
_atom_site_aniso_U_12
La1 0.03146(17) 0.03146(17) 0.02006(19) -0.00048(9) 0.00048(9) 0.00038(10)
O1 0.123(4) 0.0319(18) 0.0217(17) -0.0021(14) 0.004(2) -0.004(2)
O2 0.042(2) 0.032(2) 0.0195(19) 0.000 -0.0007(17) 0.000
O3 0.034(2) 0.163(6) 0.0260(18) -0.004(3) 0.0004(16) 0.003(4)
N1 0.097(5) 0.031(2) 0.024(2) 0.0005(16) 0.005(2) -0.003(3)
N2 0.117(5) 0.031(2) 0.023(2) 0.0006(16) 0.005(3) -0.005(3)
N3 0.101(6) 0.030(3) 0.021(3) 0.000 0.007(3) 0.000
N4 0.102(5) 0.031(2) 0.023(2) -0.0026(16) 0.005(3) -0.005(3)
C1 0.087(4) 0.034(2) 0.027(2) -0.0020(19) 0.003(3) 0.001(3)
C2 0.081(7) 0.032(3) 0.029(3) 0.000 0.005(4) 0.000
C3 0.090(5) 0.039(3) 0.027(3) -0.0028(19) 0.007(3) -0.003(3)
C4 0.057(5) 0.037(3) 0.025(3) 0.000 0.001(3) 0.000

loop_
_atom_type_symbol
_atom_type_description
_atom_type_scat_dispersion_real
_atom_type_scat_dispersion_imag
_atom_type_scat_source
C C 0.0140 0.0070 'International Tables Vol C Tables 4.2.6.8 and 6.1.1.4'
H H 0.0000 0.0000 'International Tables Vol C Tables 4.2.6.8 and 6.1.1.4'
La La -0.4910 7.2210 'International Tables Vol C Tables 4.2.6.8 and 6.1.1.4'
N N 0.0250 0.0140 'International Tables Vol C Tables 4.2.6.8 and 6.1.1.4'
O O 0.0390 0.0250 'International Tables Vol C Tables 4.2.6.8 and 6.1.1.4'

loop_
_geom_angle_atom_site_label_1
_geom_angle_atom_site_label_2
_geom_angle_atom_site_label_3
_geom_angle
_geom_angle_site_symmetry_1
_geom_angle_site_symmetry_3
_geom_angle_publ_flag
O1 La1 O1 95.7(3) . 7_646 ?
O1 La1 O2 118.99(13) 7_646 4_565 ?
O1 La1 O2 63.71(8) . 4_565 ?
O1 La1 O2 63.71(8) 7_646 1_545 ?
O1 La1 O2 118.99(13) . 1_545 ?
O1 La1 N1 49.45(11) . . ?
O1 La1 N1 76.0(2) 7_646 . ?
O1 La1 N1 49.45(11) 7_646 7_646 ?
O1 La1 N1 76.0(2) . 7_646 ?
O1 La1 N4 168.05(15) 7_646 7_546 ?
O1 La1 N4 76.5(2) 7_646 1_545 ?
O1 La1 N4 76.5(2) . 7_546 ?
O1 La1 N4 168.06(15) . 1_545 ?
O1 La1 C4 68.13(11) . 4_565 ?
O1 La1 C4 68.13(11) 7_646 1_545 ?
O1 La1 C4 142.53(14) 7_646 4_565 ?
O1 La1 C4 142.53(14) . 1_545 ?
O2 La1 O2 176.43(15) 1_545 4_565 ?
O2 La1 N1 69.59(13) 4_565 7_646 ?
O2 La1 N1 112.96(9) 1_545 7_646 ?
O2 La1 N1 69.59(13) 1_545 . ?
O2 La1 N1 112.96(9) 4_565 . ?
O2 La1 N4 127.95(10) 1_545 7_546 ?
O2 La1 N4 127.95(10) 4_565 1_545 ?
O2 La1 N4 49.50(14) 4_565 7_546 ?
O2 La1 N4 49.50(14) 1_545 1_545 ?
O2 La1 C4 153.76(11) 1_545 4_565 ?
O2 La1 C4 23.58(16) 4_565 4_565 ?
O2 La1 C4 23.58(16) 1_545 1_545 ?
O2 La1 C4 153.76(11) 4_565 1_545 ?
O3 La1 O1 126.20(12) . 7_646 ?
O3 La1 O1 100.1(3) 7_646 7_646 ?
O3 La1 O1 100.1(3) . . ?
O3 La1 O1 126.20(12) 7_646 . ?
O3 La1 O2 114.14(14) 7_646 1_545 ?
O3 La1 O2 114.14(14) . 4_565 ?
O3 La1 O2 63.60(10) . 1_545 ?
O3 La1 O2 63.60(10) 7_646 4_565 ?
O3 La1 O3 110.3(4) 7_646 . ?
O3 La1 N1 173.0(3) 7_646 . ?
O3 La1 N1 76.5(2) 7_646 7_646 ?
O3 La1 N1 76.5(2) . . ?
O3 La1 N1 173.0(3) . 7_646 ?
O3 La1 N4 78.0(2) . 1_545 ?
O3 La1 N4 78.0(2) 7_646 7_546 ?
O3 La1 N4 64.81(14) 7_646 1_545 ?
O3 La1 N4 64.81(14) . 7_546 ?
O3 La1 C4 68.27(15) . 1_545 ?
O3 La1 C4 90.66(15) 7_646 1_545 ?
O3 La1 C4 68.27(15) 7_646 4_565 ?
O3 La1 C4 90.66(15) . 4_565 ?
N1 La1 N1 96.6(3) 7_646 . ?
N1 La1 C4 93.17(15) 7_646 4_565 ?
N1 La1 C4 111.24(13) . 4_565 ?
N1 La1 C4 111.24(13) 7_646 1_545 ?
N1 La1 C4 93.17(15) . 1_545 ?
N4 La1 N1 104.6(3) 7_546 . ?
N4 La1 N1 104.6(3) 1_545 7_646 ?
N4 La1 N1 119.07(13) 1_545 . ?
N4 La1 N1 119.07(13) 7_546 7_646 ?
N4 La1 N4 112.6(3) 1_545 7_546 ?
N4 La1 C4 25.92(14) 7_546 4_565 ?
N4 La1 C4 123.44(14) 7_546 1_545 ?
N4 La1 C4 25.92(14) 1_545 1_545 ?
N4 La1 C4 123.44(14) 1_545 4_565 ?
C4 La1 C4 143.41(16) 1_545 4_565 ?
C1 O1 La1 102.9(3) . . ?
La1 O2 La1 159.2(2) 1_565 3_654 ?
C4 O2 La1 100.42(10) . 3_654 ?
C4 O2 La1 100.42(10) . 1_565 ?
La1 O3 H3A 109.8 . . ?
La1 O3 H3B 109.6 . . ?
H3A O3 H3B 109.1 . . ?
C1 N1 La1 91.3(3) . . ?
C2 N1 La1 149.9(4) . . ?
C2 N1 C1 118.8(5) . . ?
C3 N2 C1 117.5(5) . . ?
C2 N3 C3 119.6(3) . . ?
C2 N3 C3 119.6(3) . 5_756 ?
C3 N3 C3 120.8(6) . 5_756 ?
C3 N4 La1 149.2(4) . 1_565 ?
C3 N4 C4 118.0(5) . . ?
C4 N4 La1 92.9(4) . 1_565 ?
O1 C1 La1 54.0(3) . . ?
O1 C1 N1 116.4(5) . . ?
O1 C1 N2 119.7(5) . . ?
N1 C1 La1 62.4(3) . . ?
N2 C1 La1 173.2(4) . . ?
N2 C1 N1 123.9(5) . . ?
N1 C2 N1 121.7(7) . 5_756 ?
N1 C2 N3 119.1(3) . . ?
N1 C2 N3 119.1(3) 5_756 . ?
N2 C3 N3 121.0(5) . . ?
N2 C3 N4 120.2(5) . . ?
N4 C3 N3 118.8(5) . . ?
La1 C4 La1 112.0(2) 1_565 3_654 ?
O2 C4 La1 56.00(11) . 1_565 ?
O2 C4 La1 56.00(11) . 3_654 ?
O2 C4 N4 117.2(3) . . ?
O2 C4 N4 117.2(3) . 5_756 ?
N4 C4 La1 173.1(4) . 3_654 ?
N4 C4 La1 61.2(3) 5_756 3_654 ?
N4 C4 La1 61.2(3) . 1_565 ?
N4 C4 La1 173.1(4) 5_756 1_565 ?
N4 C4 N4 125.6(7) . 5_756 ?
H20A O20 H20B 109.5 . . ?
H21A O21 H21B 109.5 . . ?
H22A O22 H22B 109.5 . . ?
H23A O23 H23B 109.5 . . ?

loop_
_geom_bond_atom_site_label_1
_geom_bond_atom_site_label_2
_geom_bond_distance
_geom_bond_site_symmetry_2
_geom_bond_publ_flag
La1 O1 2.561(4) . ?
La1 O1 2.561(4) 7_646 ?
La1 O2 2.5975(9) 4_565 ?
La1 O2 2.5975(9) 1_545 ?
La1 O3 2.549(4) . ?
La1 O3 2.549(4) 7_646 ?
La1 N1 2.734(4) . ?
La1 N1 2.734(4) 7_646 ?
La1 N4 2.704(5) 1_545 ?
La1 N4 2.704(5) 7_546 ?
La1 C4 3.082(4) 4_565 ?
La1 C4 3.082(4) 1_545 ?
O1 C1 1.241(6) . ?
O2 C4 1.254(9) . ?
O3 H3A 0.8784 . ?
O3 H3B 0.8780 . ?
N1 C1 1.371(6) . ?
N1 C2 1.321(5) . ?
N2 C1 1.364(7) . ?
N2 C3 1.313(7) . ?
N3 C2 1.400(10) . ?
N3 C3 1.400(6) 5_756 ?
N3 C3 1.400(6) . ?
N4 C3 1.330(8) . ?
N4 C4 1.348(5) . ?
O20 H20A 0.8700 . ?
O20 H20B 0.8701 . ?
O21 H21A 0.8700 . ?
O21 H21B 0.8698 . ?
O22 H22A 0.8700 . ?
O22 H22B 0.8700 . ?
O23 H23A 0.8699 . ?
O23 H23B 0.8704 . ?

loop_
_geom_hbond_atom_site_label_D
_geom_hbond_atom_site_label_H
_geom_hbond_atom_site_label_A
_geom_hbond_distance_DH
_geom_hbond_distance_HA
_geom_hbond_distance_DA
_geom_hbond_angle_DHA
_geom_hbond_site_symmetry_A
O3 H3A N2 0.88 1.94 2.769(6) 157.4 7_546
O3 H3B O1 0.88 2.21 2.798(5) 123.9 3_644

loop_
_twin_individual_id
_twin_individual_mass_fraction_refined
1 0.527(19)
2 0.473(19)
